data_2202457
loop_
_publ_author_name
' Lee, Ting Wai '
' Lau, Jasmine Po Kwan'
' Szeto, Lap '

_publ_section_title
;
 Diphenic acid--4,4'-bipyridine (2/1)
;
_journal_issue 7
_journal_name_full 'Acta Crystallographica Section E'
_journal_page_first o942
_journal_page_last o944
_journal_paper_doi 10.1107/S1600536803012194
_journal_volume 59
_journal_year 2003
_chemical_formula_moiety 'C28 H20 O8, C10 H8 N2'
_chemical_formula_sum 'C38 H28 N2 O8'
_chemical_formula_weight 640.62
_space_group_IT_number 2
_symmetry_cell_setting triclinic
_symmetry_space_group_name_Hall '-P 1'
_symmetry_space_group_name_H-M 'P -1'
_audit_creation_method 'from TEXRAY.INF file'
_cell_angle_alpha 99.45(5)
_cell_angle_beta 100.93(3)
_cell_angle_gamma 98.42(5)
_cell_formula_units_Z 1
_cell_length_a 6.498(2)
_cell_length_b 8.002(7)
_cell_length_c 16.208(6)
_cell_measurement_reflns_used 25
_cell_measurement_temperature 298(2)
_cell_measurement_theta_max 16.3
_cell_measurement_theta_min 13.2
_cell_volume 802.4(8)
_computing_cell_refinement 'AFC Diffractometer Control'
_computing_data_collection 'AFC Diffractometer Control (Molecular Structure Corporation, 1992)'
_computing_data_reduction 'TEXSAN (Molecular Structure Corporation, 1992)'
_computing_publication_material TEXSAN
_computing_structure_refinement TEXSAN
_computing_structure_solution 'SIR92 (Altomare et al., 1994)'
_diffrn_ambient_temperature 298(2)
_diffrn_measured_fraction_theta_full 1.00
_diffrn_measured_fraction_theta_max 1.00
_diffrn_measurement_device AFC7R
_diffrn_measurement_method '\w/2-\q scans'
_diffrn_radiation_monochromator graphite
_diffrn_radiation_source 'X-ray tube'
_diffrn_radiation_type MoK\a
_diffrn_radiation_wavelength 0.7107
_diffrn_reflns_av_R_equivalents 0.016
_diffrn_reflns_limit_h_max 7
_diffrn_reflns_limit_h_min -7
_diffrn_reflns_limit_k_max 9
_diffrn_reflns_limit_k_min 0
_diffrn_reflns_limit_l_max 18
_diffrn_reflns_limit_l_min -19
_diffrn_reflns_number 3049
_diffrn_reflns_theta_full 25.0
_diffrn_reflns_theta_max 25.0
_diffrn_reflns_theta_min 2.16
_diffrn_standards_decay_% -0.91
_diffrn_standards_interval_count 250
_diffrn_standards_number 3
_exptl_absorpt_coefficient_mu 0.094
_exptl_absorpt_correction_T_max 0.996
_exptl_absorpt_correction_T_min 0.957
_exptl_absorpt_correction_type psi-scan
_exptl_absorpt_process_details '(North et al., 1968)'
_exptl_crystal_colour colourless
_exptl_crystal_density_diffrn 1.326
_exptl_crystal_density_method 'not measured'
_exptl_crystal_description block
_exptl_crystal_F_000 334.00
_exptl_crystal_size_max 0.44
_exptl_crystal_size_mid 0.32
_exptl_crystal_size_min 0.28
_refine_diff_density_max 0.30
_refine_diff_density_min -0.27
_refine_ls_extinction_method none
_refine_ls_goodness_of_fit_ref 1.306
_refine_ls_hydrogen_treatment mixed
_refine_ls_matrix_type full
_refine_ls_number_parameters 225
_refine_ls_number_reflns 2830
_refine_ls_number_restraints 0
_refine_ls_R_factor_all 0.1087
_refine_ls_R_factor_gt 0.0361
_refine_ls_shift/su_max <0.001
_refine_ls_structure_factor_coef F
_refine_ls_weighting_details 'calc w = 1/[(\s)^2^(Fo)+0.00016(Fo)^2^]'
_refine_ls_weighting_scheme sigma
_refine_ls_wR_factor_gt 0.0425
_refine_ls_wR_factor_ref 0.0538
_reflns_number_gt 1448
_reflns_number_total 2830
_reflns_threshold_expression I>2\s(I)
_cod_data_source_file ci6221.cif
_cod_data_source_block I
_cod_depositor_comments
;
The following automatic conversions were performed:

'_atom_site_thermal_displace_type' tag value 'Uij' was replaced with
'Uani' value 38 times.

Automatic conversion script
Id: cif_fix_values 1646 2011-03-28 12:23:43Z adriana 
;
_cod_original_sg_symbol_H-M 'P -1       '
_cod_original_formula_sum 'C38 H28 N2 O8 '
_cod_database_code 2202457

loop_
_symmetry_equiv_pos_as_xyz
'  +x,  +y,  +z'
'  -x,  -y,  -z'

loop_
_atom_site_aniso_label
_atom_site_aniso_U_11
_atom_site_aniso_U_22
_atom_site_aniso_U_33
_atom_site_aniso_U_12
_atom_site_aniso_U_13
_atom_site_aniso_U_23
O1 0.0720(10) 0.0580(10) 0.0710(10) 0.0196(9) -0.0139(9) 0.0136(9)
O2 0.0920(10) 0.0410(10) 0.115(2) 0.0108(10) -0.0280(10) 0.0200(10)
O3 0.0640(10) 0.0660(10) 0.0630(10) 0.0035(9) 0.0230(9) -0.0095(9)
O4 0.0700(10) 0.0520(10) 0.0700(10) -0.0044(9) 0.0312(9) -0.0003(9)
N1 0.074(2) 0.074(2) 0.0670(10) 0.0280(10) 0.0010(10) 0.0210(10)
C1 0.0560(10) 0.0430(10) 0.0500(10) 0.0170(10) 0.0090(10) 0.0100(10)
C2 0.0510(10) 0.0400(10) 0.0400(10) 0.0120(10) 0.0130(10) 0.0083(10)
C3 0.064(2) 0.0450(10) 0.0540(10) 0.0080(10) 0.0060(10) 0.0090(10)
C4 0.088(2) 0.0390(10) 0.064(2) 0.0060(10) 0.0100(10) 0.0080(10)
C5 0.093(2) 0.0430(10) 0.068(2) 0.0230(10) 0.012(2) 0.0200(10)
C6 0.067(2) 0.0520(10) 0.0520(10) 0.0220(10) 0.0050(10) 0.0140(10)
C7 0.0500(10) 0.0410(10) 0.0410(10) 0.0120(10) 0.0140(10) 0.0094(10)
C8 0.0460(10) 0.0470(10) 0.0450(10) 0.0130(10) 0.0080(10) 0.0180(10)
C9 0.054(2) 0.066(2) 0.0570(10) 0.0120(10) 0.0180(10) 0.0160(10)
C10 0.053(2) 0.077(2) 0.073(2) 0.0000(10) 0.0140(10) 0.030(2)
C11 0.059(2) 0.059(2) 0.070(2) -0.0070(10) 0.0020(10) 0.0160(10)
C12 0.057(2) 0.0490(10) 0.0560(10) 0.0050(10) 0.0050(10) 0.0080(10)
C13 0.0440(10) 0.0440(10) 0.0420(10) 0.0100(10) 0.0040(10) 0.0094(10)
C14 0.0470(10) 0.0450(10) 0.0410(10) 0.0100(10) 0.0040(10) 0.0050(10)
C15 0.088(2) 0.107(2) 0.074(2) 0.037(2) 0.020(2) 0.050(2)
C16 0.075(2) 0.105(2) 0.081(2) 0.044(2) 0.029(2) 0.047(2)
C17 0.0530(10) 0.064(2) 0.0440(10) 0.0150(10) 0.0020(10) 0.0130(10)
C18 0.110(2) 0.093(2) 0.074(2) 0.054(2) 0.044(2) 0.036(2)
C19 0.106(2) 0.089(2) 0.084(2) 0.051(2) 0.035(2) 0.025(2)

loop_
_atom_site_label
_atom_site_fract_x
_atom_site_fract_y
_atom_site_fract_z
_atom_site_U_iso_or_equiv
_atom_site_thermal_displace_type
_atom_site_calc_flag
_atom_site_calc_attached_atom
O1 1.1226(3) 0.6029(2) 0.36520(10) 0.0703(6) Uani ? ?
O2 0.8605(3) 0.4039(2) 0.28360(10) 0.0895(7) Uani ? ?
O3 0.8094(3) 0.3251(2) -0.00250(10) 0.0666(6) Uani ? ?
O4 0.8892(3) 0.5837(2) 0.08160(10) 0.0651(6) Uani ? ?
N1 0.7048(4) 0.6498(3) 0.57330(10) 0.0713(8) Uani ? ?
C1 0.9452(4) 0.5522(3) 0.30540(10) 0.0495(7) Uani ? ?
C2 0.8630(3) 0.6970(3) 0.27110(10) 0.0431(6) Uani ? ?
C3 0.9730(4) 0.8641(3) 0.30420(10) 0.0557(7) Uani ? ?
C4 0.8981(4) 1.0036(3) 0.2778(2) 0.0650(8) Uani ? ?
C5 0.7092(5) 0.9766(3) 0.2186(2) 0.0663(9) Uani ? ?
C6 0.5989(4) 0.8119(3) 0.18440(10) 0.0566(7) Uani ? ?
C7 0.6748(3) 0.6686(3) 0.20780(10) 0.0430(6) Uani ? ?
C8 0.5456(3) 0.4946(3) 0.16490(10) 0.0449(6) Uani ? ?
C9 0.3618(4) 0.4401(3) 0.19230(10) 0.0579(8) Uani ? ?
C10 0.2305(4) 0.2831(4) 0.1550(2) 0.0671(9) Uani ? ?
C11 0.2781(4) 0.1768(3) 0.0886(2) 0.0658(8) Uani ? ?
C12 0.4556(4) 0.2291(3) 0.05860(10) 0.0558(7) Uani ? ?
C13 0.5910(3) 0.3871(3) 0.09530(10) 0.0439(6) Uani ? ?
C14 0.7746(3) 0.4365(3) 0.05640(10) 0.0455(7) Uani ? ?
C15 0.5568(5) 0.7174(4) 0.6042(2) 0.0830(10) Uani ? ?
C16 0.4722(4) 0.8523(4) 0.5777(2) 0.0790(10) Uani ? ?
C17 0.5414(4) 0.9248(3) 0.51460(10) 0.0539(7) Uani ? ?
C18 0.6927(5) 0.8521(4) 0.4809(2) 0.0830(10) Uani ? ?
C19 0.7694(5) 0.7169(4) 0.5118(2) 0.0860(10) Uani ? ?
H1 1.177(5) 0.499(4) 0.388(2) 0.130(10) Uani ? ?
H2 0.973(6) 0.369(4) -0.038(2) 0.160(10) Uani ? ?
H3 1.1026 0.8829 0.3459 0.0669 Uani ? ?
H4 0.9764 1.1171 0.3005 0.0780 Uani ? ?
H5 0.6544 1.0721 0.2011 0.0795 Uani ? ?
H6 0.4678 0.7955 0.1438 0.0679 Uani ? ?
H7 0.3253 0.5124 0.2379 0.0695 Uani ? ?
H8 0.1065 0.2486 0.1755 0.0806 Uani ? ?
H9 0.1890 0.0682 0.0637 0.0789 Uani ? ?
H10 0.4872 0.1564 0.0118 0.0669 Uani ? ?
H11 0.5043 0.6699 0.6479 0.1002 Uani ? ?
H12 0.3655 0.8955 0.6032 0.0953 Uani ? ?
H13 0.7454 0.8947 0.4361 0.0995 Uani ? ?
H14 0.8749 0.6697 0.4872 0.1037 Uani ? ?

loop_
_atom_type_symbol
_atom_type_scat_dispersion_real
_atom_type_scat_dispersion_imag
_atom_type_scat_source
C 0.003 0.002 'International Tables'
O 0.011 0.006 'International Tables'
N 0.006 0.003 'International Tables'
H 0.000 0.000 'International Tables'

loop_
_geom_angle_atom_site_label_1
_geom_angle_atom_site_label_2
_geom_angle_atom_site_label_3
_geom_angle_site_symmetry_1
_geom_angle_site_symmetry_3
_geom_angle
_geom_angle_publ_flag
C1 O1 H1 ? ? 111.0(10) no
C14 O3 H2 ? ? 117.0(10) no
C15 N1 C19 ? ? 115.8(2) no
O1 C1 O2 ? ? 121.9(2) no
O1 C1 C2 ? ? 113.2(2) no
O2 C1 C2 ? ? 124.9(2) no
C1 C2 C3 ? ? 119.0(2) no
C1 C2 C7 ? ? 121.5(2) no
C3 C2 C7 ? ? 119.4(2) no
C2 C3 C4 ? ? 121.4(2) no
C2 C3 H3 ? ? 119.3 no
C4 C3 H3 ? ? 119.3 no
C3 C4 C5 ? ? 119.2(2) no
C3 C4 H4 ? ? 120.4 no
C5 C4 H4 ? ? 120.4 no
C4 C5 C6 ? ? 120.2(2) no
C4 C5 H5 ? ? 119.9 no
C6 C5 H5 ? ? 119.9 no
C5 C6 C7 ? ? 121.6(2) no
C5 C6 H6 ? ? 119.2 no
C7 C6 H6 ? ? 119.2 no
C2 C7 C6 ? ? 118.0(2) no
C2 C7 C8 ? ? 124.6(2) no
C6 C7 C8 ? ? 117.4(2) no
C7 C8 C9 ? ? 117.8(2) no
C7 C8 C13 ? ? 124.4(2) no
C9 C8 C13 ? ? 117.7(2) no
C8 C9 C10 ? ? 121.6(2) no
C8 C9 H7 ? ? 119.2 no
C10 C9 H7 ? ? 119.2 no
C9 C10 C11 ? ? 120.5(2) no
C9 C10 H8 ? ? 119.7 no
C11 C10 H8 ? ? 119.8 no
C10 C11 C12 ? ? 119.3(2) no
C10 C11 H9 ? ? 120.4 no
C12 C11 H9 ? ? 120.4 no
C11 C12 C13 ? ? 121.3(2) no
C11 C12 H10 ? ? 119.3 no
C13 C12 H10 ? ? 119.3 no
C8 C13 C12 ? ? 119.6(2) no
C8 C13 C14 ? ? 122.7(2) no
C12 C13 C14 ? ? 117.7(2) no
O3 C14 O4 ? ? 122.2(2) no
O3 C14 C13 ? ? 117.5(2) no
O4 C14 C13 ? ? 120.2(2) no
N1 C15 C16 ? ? 124.3(3) no
N1 C15 H11 ? ? 117.8 no
C16 C15 H11 ? ? 117.8 no
C15 C16 C17 ? ? 120.2(3) no
C15 C16 H12 ? ? 119.9 no
C17 C16 H12 ? ? 119.9 no
C16 C17 C17 ? 2_676 122.1(3) no
C16 C17 C18 ? ? 115.6(2) no
C17 C17 C18 2_676 ? 122.3(3) no
C17 C18 C19 ? ? 120.3(2) no
C17 C18 H13 ? ? 119.8 no
C19 C18 H13 ? ? 119.8 no
N1 C19 C18 ? ? 123.8(3) no
N1 C19 H14 ? ? 118.1 no
C18 C19 H14 ? ? 118.1 no

loop_
_geom_bond_atom_site_label_1
_geom_bond_atom_site_label_2
_geom_bond_site_symmetry_1
_geom_bond_site_symmetry_2
_geom_bond_distance
_geom_bond_publ_flag
O1 C1 ? ? 1.321(3) yes
O1 H1 ? ? 1.04(3) no
O2 C1 ? ? 1.197(3) yes
O3 C14 ? ? 1.272(2) yes
O3 H2 ? ? 1.33(4) no
O4 C14 ? ? 1.256(2) yes
N1 C15 ? ? 1.309(3) yes
N1 C19 ? ? 1.313(3) yes
C1 C2 ? ? 1.489(3) yes
C2 C3 ? ? 1.388(3) no
C2 C7 ? ? 1.402(3) no
C3 C4 ? ? 1.379(3) no
C3 H3 ? ? 0.95 no
C4 C5 ? ? 1.372(3) no
C4 H4 ? ? 0.95 no
C5 C6 ? ? 1.375(3) no
C5 H5 ? ? 0.95 no
C6 C7 ? ? 1.393(3) no
C6 H6 ? ? 0.95 no
C7 C8 ? ? 1.498(3) yes
C8 C9 ? ? 1.389(3) no
C8 C13 ? ? 1.408(3) no
C9 C10 ? ? 1.383(3) no
C9 H7 ? ? 0.95 no
C10 C11 ? ? 1.370(4) no
C10 H8 ? ? 0.95 no
C11 C12 ? ? 1.372(3) no
C11 H9 ? ? 0.95 no
C12 C13 ? ? 1.399(3) no
C12 H10 ? ? 0.95 no
C13 C14 ? ? 1.486(3) yes
C15 C16 ? ? 1.375(4) yes
C15 H11 ? ? 0.95 no
C16 C17 ? ? 1.370(3) yes
C16 H12 ? ? 0.95 no
C17 C17 ? 2_676 1.497(4) yes
C17 C18 ? ? 1.368(3) yes
C18 C19 ? ? 1.382(4) yes
C18 H13 ? ? 0.95 no
C19 H14 ? ? 0.95 no

loop_
_geom_hbond_atom_site_label_D
_geom_hbond_atom_site_label_H
_geom_hbond_atom_site_label_A
_geom_hbond_site_symmetry_A
_geom_hbond_distance_DH
_geom_hbond_distance_HA
_geom_hbond_distance_DA
_geom_hbond_angle_DHA
O3 H2 O4 2_765 1.33(4) 1.29(4) 2.618(3) 171(3)
O1 H1 N1 2_766 1.04(3) 1.65(3) 2.691(4) 172(3)
C4 H4 O2 1_565 0.95 2.56 3.235(4) 128
C6 H6 O3 2_665 0.95 2.57 3.472(4) 158
C3 H3 O1 . 0.95 2.33 2.683(4) 101
C12 H10 O3 . 0.95 2.39 2.730(4) 100
